data_4306658
loop_
_publ_author_name
'Stephen M. Mansell'
'Christopher A. Russell'
'Duncan F. Wass'

_publ_contact_author
; 
    Dr. Chris Russell
    School of Chemistry
    University of Bristol
    Cantock's Close
    BS8 1TS Bristol
    UK
;
_publ_contact_author_email Chris.Russell@bristol.ac.uk
_publ_contact_author_fax '0117 9290509'
_publ_contact_author_phone '0117 9287599'
_publ_section_title
;
Synthesis and Structural Characterization of Tin Analogues of N-Heterocyclic
Carbenes
;
_journal_name_full 'Inorganic Chemistry'
_journal_page_first 11367
_journal_page_last 11375
_journal_paper_doi 10.1021/ic801479g
_journal_volume 47
_journal_year 2008
_chemical_formula_moiety 'C36 H44 N2 Si Sn'
_chemical_formula_sum 'C36 H44 N2 Si Sn'
_chemical_formula_weight 651.533
_chemical_name_systematic
; 
 ? 
;
_space_group_IT_number 61
_symmetry_cell_setting orthorhombic
_symmetry_space_group_name_Hall '-P 2ac 2ab'
_symmetry_space_group_name_H-M 'P b c a'
_atom_sites_solution_hydrogens geom
_atom_sites_solution_primary direct
_atom_sites_solution_secondary difmap
_audit_creation_method SHELXL-97
_cell_angle_alpha 90.00
_cell_angle_beta 90.00
_cell_angle_gamma 90.00
_cell_formula_units_Z 16
_cell_length_a 18.014(4)
_cell_length_b 21.158(4)
_cell_length_c 34.457(7)
_cell_measurement_reflns_used 11181
_cell_measurement_temperature 100(2)
_cell_measurement_theta_max 25.6685
_cell_measurement_theta_min 2.259
_cell_volume 13133(5)
_computing_cell_refinement 'BRUKER SAINT'
_computing_data_collection 'BRUKER SMART'
_computing_data_reduction 'BRUKER SAINT'
_computing_molecular_graphics SHELXTL
_computing_publication_material SHELXTL
_computing_structure_refinement 'SHELXL-97 (Sheldrick, 1997)'
_computing_structure_solution 'SHELXS-97 (Sheldrick, 1990)'
_diffrn_ambient_temperature 100(2)
_diffrn_detector_area_resol_mean 8.5
_diffrn_measured_fraction_theta_full 1.000
_diffrn_measured_fraction_theta_max 1.000
_diffrn_measurement_device_type 'CCD area detector'
_diffrn_measurement_method 'omega scans'
_diffrn_radiation_monochromator graphite
_diffrn_radiation_source 'fine-focus sealed tube'
_diffrn_radiation_type MoK\a
_diffrn_radiation_wavelength 0.71073
_diffrn_reflns_av_R_equivalents 0.0695
_diffrn_reflns_av_sigmaI/netI 0.0474
_diffrn_reflns_limit_h_max 23
_diffrn_reflns_limit_h_min -23
_diffrn_reflns_limit_k_max 27
_diffrn_reflns_limit_k_min -17
_diffrn_reflns_limit_l_max 42
_diffrn_reflns_limit_l_min -44
_diffrn_reflns_number 90410
_diffrn_reflns_theta_full 27.48
_diffrn_reflns_theta_max 27.48
_diffrn_reflns_theta_min 1.18
_diffrn_standards_number 0
_exptl_absorpt_coefficient_mu 0.841
_exptl_absorpt_correction_T_max 0.85
_exptl_absorpt_correction_T_min 0.32634
_exptl_absorpt_correction_type multi-scan
_exptl_absorpt_process_details 'SADABS v2.10 (BRUKER-AXS, 2003)'
_exptl_crystal_colour Orange
_exptl_crystal_density_diffrn 1.318
_exptl_crystal_density_method 'not measured'
_exptl_crystal_description Prism
_exptl_crystal_F_000 5408
_exptl_crystal_size_max 0.45
_exptl_crystal_size_mid 0.20
_exptl_crystal_size_min 0.20
_refine_diff_density_max 0.917
_refine_diff_density_min -0.706
_refine_diff_density_rms 0.164
_refine_ls_extinction_method none
_refine_ls_goodness_of_fit_ref 1.138
_refine_ls_hydrogen_treatment constr
_refine_ls_matrix_type full
_refine_ls_number_parameters 737
_refine_ls_number_reflns 15070
_refine_ls_number_restraints 0
_refine_ls_restrained_S_all 1.138
_refine_ls_R_factor_all 0.0613
_refine_ls_R_factor_gt 0.0434
_refine_ls_shift/su_max 0.002
_refine_ls_shift/su_mean 0.000
_refine_ls_structure_factor_coef Fsqd
_refine_ls_weighting_details 'calc w=1/[\s^2^(Fo^2^)+(0.0604P)^2^+0.0000P] where P=(Fo^2^+2Fc^2^)/3'
_refine_ls_weighting_scheme calc
_refine_ls_wR_factor_gt 0.0999
_refine_ls_wR_factor_ref 0.1171
_reflns_number_gt 12160
_reflns_number_total 15070
_reflns_threshold_expression >2sigma(I)
_cod_data_source_file ic801479g_si_001_5.cif
_cod_data_source_block 5
_cod_depositor_comments
;
The following automatic conversions were performed:
'_symmetry_cell_setting' value 'Orthorhombic' changed to 'orthorhombic'
according to '/home/saulius/struct/CIF-dictionaries/cif_core.dic'
dictionary named 'cif_core.dic' version 2.4.1 from 2010-06-29.

Automatic conversion script
Id: cif_fix_enum 1527 2010-12-29 10:47:43Z saulius 
;
_cod_database_code 4306658

loop_
_symmetry_equiv_pos_as_xyz
'x, y, z'
'-x+1/2, -y, z+1/2'
'-x, y+1/2, -z+1/2'
'x+1/2, -y+1/2, -z'
'-x, -y, -z'
'x-1/2, y, -z-1/2'
'x, -y-1/2, z-1/2'
'-x-1/2, y-1/2, z'

loop_
_atom_site_label
_atom_site_type_symbol
_atom_site_fract_x
_atom_site_fract_y
_atom_site_fract_z
_atom_site_U_iso_or_equiv
_atom_site_adp_type
_atom_site_occupancy
_atom_site_symmetry_multiplicity
_atom_site_calc_flag
_atom_site_refinement_flags
_atom_site_disorder_assembly
_atom_site_disorder_group
Sn1 Sn 0.819110(12) 0.440247(11) 0.177006(6) 0.01901(7) Uani 1 1 d . . .
N1 N 0.92974(14) 0.40912(12) 0.17911(7) 0.0148(5) Uani 1 1 d . . .
N2 N 0.84311(14) 0.42975(12) 0.23544(7) 0.0155(5) Uani 1 1 d . . .
Si1 Si 0.93183(5) 0.39993(4) 0.22888(2) 0.01418(17) Uani 1 1 d . . .
C1 C 0.98559(16) 0.41188(15) 0.14981(8) 0.0151(6) Uani 1 1 d . . .
C2 C 1.00837(17) 0.47133(15) 0.13489(9) 0.0170(6) Uani 1 1 d . . .
C3 C 1.06170(17) 0.47261(16) 0.10568(9) 0.0192(7) Uani 1 1 d . . .
H3 H 1.0766 0.5122 0.0953 0.023 Uiso 1 1 calc R . .
C4 C 1.09354(18) 0.41821(16) 0.09132(9) 0.0206(7) Uani 1 1 d . . .
H4 H 1.1302 0.4205 0.0716 0.025 Uiso 1 1 calc R . .
C5 C 1.07161(17) 0.36019(16) 0.10596(9) 0.0194(7) Uani 1 1 d . . .
H5 H 1.0937 0.3227 0.0961 0.023 Uiso 1 1 calc R . .
C6 C 1.01801(16) 0.35573(14) 0.13479(8) 0.0149(6) Uani 1 1 d . . .
C7 C 0.97584(18) 0.53282(15) 0.14892(9) 0.0208(7) Uani 1 1 d . . .
H7 H 0.9541 0.5254 0.1752 0.025 Uiso 1 1 calc R . .
C8 C 1.0342(2) 0.58530(17) 0.15255(11) 0.0326(9) Uani 1 1 d . . .
H8A H 1.0754 0.5704 0.1687 0.049 Uiso 1 1 calc R . .
H8B H 1.0116 0.6226 0.1646 0.049 Uiso 1 1 calc R . .
H8C H 1.0527 0.5964 0.1267 0.049 Uiso 1 1 calc R . .
C9 C 0.9137(2) 0.55496(17) 0.12231(11) 0.0298(8) Uani 1 1 d . . .
H9A H 0.9340 0.5640 0.0965 0.045 Uiso 1 1 calc R . .
H9B H 0.8912 0.5933 0.1330 0.045 Uiso 1 1 calc R . .
H9C H 0.8760 0.5218 0.1203 0.045 Uiso 1 1 calc R . .
C10 C 0.99205(17) 0.29154(15) 0.14867(9) 0.0188(7) Uani 1 1 d . . .
H10 H 0.9818 0.2950 0.1771 0.023 Uiso 1 1 calc R . .
C11 C 1.04850(19) 0.23863(16) 0.14309(11) 0.0267(8) Uani 1 1 d . . .
H11A H 1.0550 0.2304 0.1153 0.040 Uiso 1 1 calc R . .
H11B H 1.0306 0.2002 0.1559 0.040 Uiso 1 1 calc R . .
H11C H 1.0961 0.2512 0.1545 0.040 Uiso 1 1 calc R . .
C12 C 0.91896(18) 0.27384(16) 0.12869(10) 0.0239(7) Uani 1 1 d . . .
H12A H 0.8823 0.3074 0.1330 0.036 Uiso 1 1 calc R . .
H12B H 0.9003 0.2341 0.1395 0.036 Uiso 1 1 calc R . .
H12C H 0.9275 0.2688 0.1008 0.036 Uiso 1 1 calc R . .
C13 C 0.80690(16) 0.45030(15) 0.26996(9) 0.0171(6) Uani 1 1 d . . .
C14 C 0.81530(17) 0.51393(16) 0.28175(9) 0.0197(7) Uani 1 1 d . . .
C15 C 0.77983(19) 0.53398(18) 0.31556(10) 0.0261(8) Uani 1 1 d . . .
H15 H 0.7849 0.5767 0.3236 0.031 Uiso 1 1 calc R . .
C16 C 0.73747(19) 0.49308(18) 0.33758(10) 0.0279(8) Uani 1 1 d . . .
H16 H 0.7140 0.5076 0.3606 0.034 Uiso 1 1 calc R . .
C17 C 0.72930(19) 0.43112(17) 0.32606(9) 0.0244(7) Uani 1 1 d . . .
H17 H 0.7000 0.4033 0.3413 0.029 Uiso 1 1 calc R . .
C18 C 0.76346(17) 0.40842(15) 0.29225(9) 0.0194(7) Uani 1 1 d . . .
C19 C 0.85880(18) 0.56179(15) 0.25778(9) 0.0203(7) Uani 1 1 d . . .
H19 H 0.8964 0.5379 0.2423 0.024 Uiso 1 1 calc R . .
C20 C 0.9003(2) 0.61024(17) 0.28209(10) 0.0292(8) Uani 1 1 d . . .
H20A H 0.8646 0.6375 0.2955 0.044 Uiso 1 1 calc R . .
H20B H 0.9319 0.6360 0.2652 0.044 Uiso 1 1 calc R . .
H20C H 0.9313 0.5884 0.3013 0.044 Uiso 1 1 calc R . .
C21 C 0.8076(2) 0.59605(18) 0.22910(11) 0.0300(8) Uani 1 1 d . . .
H21A H 0.7824 0.5649 0.2127 0.045 Uiso 1 1 calc R . .
H21B H 0.8371 0.6245 0.2128 0.045 Uiso 1 1 calc R . .
H21C H 0.7705 0.6206 0.2435 0.045 Uiso 1 1 calc R . .
C22 C 0.75073(18) 0.34008(16) 0.28121(9) 0.0225(7) Uani 1 1 d . . .
H22 H 0.7778 0.3320 0.2564 0.027 Uiso 1 1 calc R . .
C23 C 0.7818(2) 0.29475(18) 0.31192(11) 0.0330(9) Uani 1 1 d . . .
H23A H 0.8354 0.3014 0.3146 0.050 Uiso 1 1 calc R . .
H23B H 0.7723 0.2510 0.3039 0.050 Uiso 1 1 calc R . .
H23C H 0.7575 0.3028 0.3369 0.050 Uiso 1 1 calc R . .
C24 C 0.66805(19) 0.32626(18) 0.27426(10) 0.0284(8) Uani 1 1 d . . .
H24A H 0.6405 0.3323 0.2985 0.043 Uiso 1 1 calc R . .
H24B H 0.6621 0.2825 0.2654 0.043 Uiso 1 1 calc R . .
H24C H 0.6488 0.3551 0.2544 0.043 Uiso 1 1 calc R . .
C25 C 1.00594(16) 0.44574(14) 0.25429(9) 0.0153(6) Uani 1 1 d . . .
C26 C 1.06640(17) 0.47119(16) 0.23465(9) 0.0199(7) Uani 1 1 d . . .
H26 H 1.0709 0.4641 0.2075 0.024 Uiso 1 1 calc R . .
C27 C 1.12013(18) 0.50644(16) 0.25337(9) 0.0226(7) Uani 1 1 d . . .
H27 H 1.1609 0.5233 0.2392 0.027 Uiso 1 1 calc R . .
C28 C 1.11410(18) 0.51701(16) 0.29286(10) 0.0241(7) Uani 1 1 d . . .
H28 H 1.1508 0.5412 0.3059 0.029 Uiso 1 1 calc R . .
C29 C 1.05484(18) 0.49253(17) 0.31325(9) 0.0238(7) Uani 1 1 d . . .
H29 H 1.0508 0.4998 0.3404 0.029 Uiso 1 1 calc R . .
C30 C 1.00128(18) 0.45740(16) 0.29414(9) 0.0208(7) Uani 1 1 d . . .
H30 H 0.9605 0.4409 0.3084 0.025 Uiso 1 1 calc R . .
C31 C 0.93595(17) 0.31521(15) 0.24517(9) 0.0182(6) Uani 1 1 d . . .
C32 C 0.98444(19) 0.29330(16) 0.27330(10) 0.0247(7) Uani 1 1 d . . .
H32 H 1.0174 0.3221 0.2856 0.030 Uiso 1 1 calc R . .
C33 C 0.9857(2) 0.22956(18) 0.28385(12) 0.0352(9) Uani 1 1 d . . .
H33 H 1.0191 0.2153 0.3033 0.042 Uiso 1 1 calc R . .
C34 C 0.9385(2) 0.18736(18) 0.26607(12) 0.0352(9) Uani 1 1 d . . .
H34 H 0.9397 0.1440 0.2732 0.042 Uiso 1 1 calc R . .
C35 C 0.8896(2) 0.20765(16) 0.23806(10) 0.0285(8) Uani 1 1 d . . .
H35 H 0.8569 0.1785 0.2259 0.034 Uiso 1 1 calc R . .
C36 C 0.88845(18) 0.27089(16) 0.22778(9) 0.0220(7) Uani 1 1 d . . .
H36 H 0.8546 0.2847 0.2084 0.026 Uiso 1 1 calc R . .
Sn2 Sn 0.058501(12) 0.416629(10) 0.509976(6) 0.01764(7) Uani 1 1 d . . .
N3 N 0.10169(14) 0.45071(12) 0.45669(7) 0.0150(5) Uani 1 1 d . . .
N4 N 0.14316(14) 0.35532(12) 0.49488(7) 0.0151(5) Uani 1 1 d . . .
Si2 Si 0.17103(4) 0.39495(4) 0.45346(2) 0.01394(17) Uani 1 1 d . . .
C37 C 0.05962(16) 0.49008(15) 0.43202(8) 0.0147(6) Uani 1 1 d . . .
C38 C 0.08431(17) 0.55167(14) 0.42212(9) 0.0152(6) Uani 1 1 d . . .
C39 C 0.03788(17) 0.59160(15) 0.40116(9) 0.0174(6) Uani 1 1 d . . .
H39 H 0.0548 0.6327 0.3945 0.021 Uiso 1 1 calc R . .
C40 C -0.03242(18) 0.57274(15) 0.38988(9) 0.0196(7) Uani 1 1 d . . .
H40 H -0.0640 0.6012 0.3763 0.023 Uiso 1 1 calc R . .
C41 C -0.05631(17) 0.51265(16) 0.39840(9) 0.0194(7) Uani 1 1 d . . .
H41 H -0.1043 0.4997 0.3902 0.023 Uiso 1 1 calc R . .
C42 C -0.01154(17) 0.46996(15) 0.41892(9) 0.0168(6) Uani 1 1 d . . .
C43 C 0.16093(17) 0.57410(15) 0.43420(9) 0.0178(7) Uani 1 1 d . . .
H43 H 0.1757 0.5495 0.4577 0.021 Uiso 1 1 calc R . .
C44 C 0.2168(2) 0.55932(18) 0.40227(11) 0.0321(9) Uani 1 1 d . . .
H44A H 0.2170 0.5138 0.3972 0.048 Uiso 1 1 calc R . .
H44B H 0.2665 0.5727 0.4105 0.048 Uiso 1 1 calc R . .
H44C H 0.2030 0.5820 0.3786 0.048 Uiso 1 1 calc R . .
C45 C 0.16443(19) 0.64425(16) 0.44469(10) 0.0242(7) Uani 1 1 d . . .
H45A H 0.1575 0.6697 0.4212 0.036 Uiso 1 1 calc R . .
H45B H 0.2129 0.6538 0.4562 0.036 Uiso 1 1 calc R . .
H45C H 0.1251 0.6542 0.4634 0.036 Uiso 1 1 calc R . .
C46 C -0.04221(18) 0.40392(16) 0.42630(9) 0.0210(7) Uani 1 1 d . . .
H46 H -0.0031 0.3791 0.4402 0.025 Uiso 1 1 calc R . .
C47 C -0.0606(2) 0.36921(18) 0.38841(10) 0.0305(8) Uani 1 1 d . . .
H47A H -0.1004 0.3917 0.3748 0.046 Uiso 1 1 calc R . .
H47B H -0.0768 0.3261 0.3943 0.046 Uiso 1 1 calc R . .
H47C H -0.0163 0.3677 0.3719 0.046 Uiso 1 1 calc R . .
C48 C -0.1104(2) 0.40637(17) 0.45220(11) 0.0295(8) Uani 1 1 d . . .
H48A H -0.0990 0.4305 0.4757 0.044 Uiso 1 1 calc R . .
H48B H -0.1251 0.3633 0.4593 0.044 Uiso 1 1 calc R . .
H48C H -0.1512 0.4269 0.4382 0.044 Uiso 1 1 calc R . .
C49 C 0.16655(17) 0.29600(15) 0.51014(9) 0.0169(6) Uani 1 1 d . . .
C50 C 0.22451(17) 0.29197(16) 0.53769(9) 0.0202(7) Uani 1 1 d . . .
C51 C 0.24714(19) 0.23240(17) 0.54981(10) 0.0262(8) Uani 1 1 d . . .
H51 H 0.2861 0.2291 0.5683 0.031 Uiso 1 1 calc R . .
C52 C 0.21499(19) 0.17809(16) 0.53599(11) 0.0297(8) Uani 1 1 d . . .
H52 H 0.2332 0.1380 0.5439 0.036 Uiso 1 1 calc R . .
C53 C 0.15599(19) 0.18221(16) 0.51054(10) 0.0262(8) Uani 1 1 d . . .
H53 H 0.1325 0.1446 0.5018 0.031 Uiso 1 1 calc R . .
C54 C 0.13041(18) 0.24043(15) 0.49755(10) 0.0210(7) Uani 1 1 d . . .
C55 C 0.25994(18) 0.35002(17) 0.55518(9) 0.0222(7) Uani 1 1 d . . .
H55 H 0.2392 0.3879 0.5417 0.027 Uiso 1 1 calc R . .
C56 C 0.34377(19) 0.35107(19) 0.55029(11) 0.0318(8) Uani 1 1 d . . .
H56A H 0.3658 0.3161 0.5650 0.048 Uiso 1 1 calc R . .
H56B H 0.3634 0.3913 0.5600 0.048 Uiso 1 1 calc R . .
H56C H 0.3562 0.3465 0.5228 0.048 Uiso 1 1 calc R . .
C57 C 0.2395(2) 0.3548(2) 0.59834(11) 0.0449(11) Uani 1 1 d . . .
H57A H 0.1854 0.3555 0.6011 0.067 Uiso 1 1 calc R . .
H57B H 0.2604 0.3938 0.6092 0.067 Uiso 1 1 calc R . .
H57C H 0.2597 0.3183 0.6123 0.067 Uiso 1 1 calc R . .
C58 C 0.06111(17) 0.24424(16) 0.47242(10) 0.0230(7) Uani 1 1 d . . .
H58 H 0.0648 0.2833 0.4562 0.028 Uiso 1 1 calc R . .
C59 C 0.0510(2) 0.18806(18) 0.44507(12) 0.0356(9) Uani 1 1 d . . .
H59A H 0.0971 0.1808 0.4307 0.053 Uiso 1 1 calc R . .
H59B H 0.0106 0.1971 0.4268 0.053 Uiso 1 1 calc R . .
H59C H 0.0387 0.1503 0.4602 0.053 Uiso 1 1 calc R . .
C60 C -0.00736(19) 0.25098(19) 0.49881(11) 0.0309(8) Uani 1 1 d . . .
H60A H -0.0141 0.2121 0.5138 0.046 Uiso 1 1 calc R . .
H60B H -0.0515 0.2586 0.4828 0.046 Uiso 1 1 calc R . .
H60C H -0.0001 0.2866 0.5166 0.046 Uiso 1 1 calc R . .
C61 C 0.26821(17) 0.42526(14) 0.45932(9) 0.0159(6) Uani 1 1 d . . .
C62 C 0.28547(18) 0.47319(15) 0.48612(9) 0.0213(7) Uani 1 1 d . . .
H62 H 0.2468 0.4923 0.5007 0.026 Uiso 1 1 calc R . .
C63 C 0.35838(19) 0.49300(17) 0.49157(10) 0.0262(8) Uani 1 1 d . . .
H63 H 0.3690 0.5259 0.5095 0.031 Uiso 1 1 calc R . .
C64 C 0.41519(19) 0.46517(18) 0.47105(10) 0.0293(8) Uani 1 1 d . . .
H64 H 0.4649 0.4788 0.4749 0.035 Uiso 1 1 calc R . .
C65 C 0.40006(18) 0.41754(18) 0.44496(9) 0.0253(8) Uani 1 1 d . . .
H65 H 0.4394 0.3980 0.4311 0.030 Uiso 1 1 calc R . .
C66 C 0.32728(17) 0.39807(16) 0.43895(9) 0.0197(7) Uani 1 1 d . . .
H66 H 0.3175 0.3656 0.4206 0.024 Uiso 1 1 calc R . .
C67 C 0.17089(16) 0.34764(15) 0.40743(9) 0.0180(6) Uani 1 1 d . . .
C68 C 0.14658(18) 0.37510(17) 0.37287(9) 0.0227(7) Uani 1 1 d . . .
H68 H 0.1259 0.4164 0.3734 0.027 Uiso 1 1 calc R . .
C69 C 0.1520(2) 0.34311(19) 0.33766(10) 0.0300(8) Uani 1 1 d . . .
H69 H 0.1358 0.3630 0.3144 0.036 Uiso 1 1 calc R . .
C70 C 0.1807(2) 0.2830(2) 0.33635(11) 0.0320(9) Uani 1 1 d . . .
H70 H 0.1841 0.2612 0.3123 0.038 Uiso 1 1 calc R . .
C71 C 0.2046(2) 0.25455(18) 0.37004(11) 0.0320(9) Uani 1 1 d . . .
H71 H 0.2243 0.2129 0.3692 0.038 Uiso 1 1 calc R . .
C72 C 0.19999(18) 0.28636(16) 0.40531(10) 0.0232(7) Uani 1 1 d . . .
H72 H 0.2169 0.2662 0.4283 0.028 Uiso 1 1 calc R . .

loop_
_atom_site_aniso_label
_atom_site_aniso_U_11
_atom_site_aniso_U_22
_atom_site_aniso_U_33
_atom_site_aniso_U_23
_atom_site_aniso_U_13
_atom_site_aniso_U_12
Sn1 0.01590(11) 0.02416(13) 0.01698(11) 0.00131(9) -0.00070(8) 0.00154(9)
N1 0.0150(12) 0.0133(13) 0.0162(12) -0.0001(10) 0.0011(10) 0.0001(10)
N2 0.0157(12) 0.0160(13) 0.0149(12) -0.0005(10) 0.0005(10) -0.0002(10)
Si1 0.0164(4) 0.0123(4) 0.0139(4) 0.0015(3) 0.0014(3) -0.0001(3)
C1 0.0145(14) 0.0187(16) 0.0122(14) -0.0018(12) -0.0019(11) -0.0002(12)
C2 0.0177(15) 0.0168(16) 0.0163(15) -0.0008(13) -0.0018(12) -0.0007(13)
C3 0.0201(16) 0.0171(16) 0.0205(16) 0.0025(13) -0.0002(12) -0.0043(13)
C4 0.0183(16) 0.0271(18) 0.0163(15) -0.0038(14) 0.0017(12) 0.0018(14)
C5 0.0207(16) 0.0177(16) 0.0197(15) -0.0040(13) -0.0010(12) 0.0032(13)
C6 0.0162(15) 0.0136(15) 0.0150(14) -0.0017(12) -0.0038(11) 0.0013(12)
C7 0.0285(17) 0.0111(15) 0.0228(16) 0.0019(13) 0.0038(13) -0.0016(13)
C8 0.041(2) 0.0185(18) 0.038(2) -0.0080(17) 0.0056(17) -0.0039(16)
C9 0.033(2) 0.0215(19) 0.035(2) 0.0056(16) 0.0037(16) 0.0090(16)
C10 0.0239(16) 0.0114(15) 0.0212(16) -0.0037(13) 0.0007(13) 0.0024(13)
C11 0.0298(19) 0.0156(17) 0.0345(19) 0.0015(15) -0.0017(15) 0.0044(14)
C12 0.0238(17) 0.0186(17) 0.0291(18) -0.0024(15) -0.0018(14) -0.0031(14)
C13 0.0145(15) 0.0189(17) 0.0180(15) -0.0011(13) 0.0008(12) -0.0006(12)
C14 0.0157(15) 0.0224(17) 0.0210(16) -0.0009(14) -0.0001(12) -0.0019(13)
C15 0.0239(17) 0.0279(19) 0.0263(18) -0.0087(15) 0.0012(14) -0.0027(15)
C16 0.0279(18) 0.038(2) 0.0176(16) -0.0082(16) 0.0075(13) -0.0046(16)
C17 0.0220(17) 0.030(2) 0.0213(16) 0.0002(15) 0.0058(13) -0.0072(15)
C18 0.0165(15) 0.0196(17) 0.0221(16) -0.0008(14) 0.0015(12) -0.0031(13)
C19 0.0188(16) 0.0185(16) 0.0236(16) -0.0004(14) -0.0007(13) -0.0020(13)
C20 0.031(2) 0.0220(19) 0.035(2) -0.0010(16) 0.0002(15) -0.0090(16)
C21 0.031(2) 0.028(2) 0.0305(19) 0.0062(17) -0.0033(15) -0.0014(16)
C22 0.0219(17) 0.0221(18) 0.0236(17) 0.0027(14) 0.0057(13) -0.0043(14)
C23 0.035(2) 0.031(2) 0.033(2) 0.0091(17) 0.0043(16) 0.0001(17)
C24 0.0291(19) 0.029(2) 0.0271(18) -0.0043(16) 0.0032(14) -0.0104(16)
C25 0.0160(14) 0.0127(15) 0.0173(15) 0.0011(12) -0.0019(11) 0.0038(12)
C26 0.0225(16) 0.0198(17) 0.0175(15) 0.0007(13) 0.0014(12) 0.0000(14)
C27 0.0185(15) 0.0257(18) 0.0235(17) 0.0001(15) 0.0029(13) -0.0023(14)
C28 0.0204(16) 0.0220(18) 0.0299(18) -0.0044(15) -0.0081(14) -0.0007(14)
C29 0.0264(17) 0.0276(19) 0.0175(16) -0.0033(14) -0.0059(13) 0.0063(15)
C30 0.0193(16) 0.0242(18) 0.0190(16) 0.0017(14) 0.0021(12) 0.0037(14)
C31 0.0206(16) 0.0174(16) 0.0166(15) 0.0030(13) 0.0051(12) 0.0016(13)
C32 0.0240(17) 0.0202(18) 0.0299(18) 0.0070(15) 0.0002(14) -0.0013(14)
C33 0.034(2) 0.028(2) 0.044(2) 0.0134(18) -0.0056(17) 0.0002(17)
C34 0.044(2) 0.0167(18) 0.045(2) 0.0144(18) 0.0074(18) -0.0013(17)
C35 0.033(2) 0.0183(17) 0.034(2) 0.0008(16) 0.0069(16) -0.0044(15)
C36 0.0233(16) 0.0198(17) 0.0229(16) 0.0021(14) 0.0049(13) -0.0005(14)
Sn2 0.02064(12) 0.01516(12) 0.01712(11) 0.00118(9) 0.00490(8) 0.00551(9)
N3 0.0156(12) 0.0106(13) 0.0189(13) 0.0007(10) 0.0009(10) 0.0018(10)
N4 0.0152(12) 0.0103(13) 0.0199(13) 0.0009(11) -0.0001(10) 0.0040(10)
Si2 0.0140(4) 0.0116(4) 0.0162(4) -0.0011(3) 0.0003(3) 0.0013(3)
C37 0.0144(14) 0.0157(16) 0.0141(14) -0.0009(12) 0.0020(11) 0.0029(12)
C38 0.0160(14) 0.0133(15) 0.0162(14) -0.0032(12) 0.0018(11) -0.0001(12)
C39 0.0199(15) 0.0128(15) 0.0196(15) 0.0032(13) 0.0040(12) 0.0002(12)
C40 0.0215(16) 0.0179(17) 0.0193(15) 0.0044(13) -0.0009(12) 0.0054(13)
C41 0.0142(14) 0.0235(18) 0.0203(16) 0.0011(14) -0.0002(12) 0.0005(13)
C42 0.0195(15) 0.0156(16) 0.0154(15) -0.0014(13) 0.0035(12) -0.0022(13)
C43 0.0170(15) 0.0143(16) 0.0222(16) 0.0035(13) 0.0001(12) -0.0001(12)
C44 0.0223(18) 0.034(2) 0.040(2) -0.0086(18) 0.0102(16) -0.0043(16)
C45 0.0247(17) 0.0187(18) 0.0293(18) 0.0003(15) -0.0040(14) -0.0058(14)
C46 0.0203(16) 0.0174(17) 0.0252(17) 0.0021(14) -0.0018(13) -0.0051(13)
C47 0.035(2) 0.0235(19) 0.0327(19) -0.0022(16) -0.0039(16) -0.0094(16)
C48 0.0271(19) 0.0253(19) 0.036(2) 0.0069(16) 0.0045(15) -0.0085(15)
C49 0.0174(15) 0.0144(16) 0.0189(15) 0.0016(13) 0.0073(12) 0.0034(12)
C50 0.0189(15) 0.0220(17) 0.0199(16) 0.0017(14) 0.0064(12) 0.0038(13)
C51 0.0198(16) 0.0253(19) 0.0333(19) 0.0096(16) 0.0045(14) 0.0068(14)
C52 0.0241(18) 0.0166(17) 0.049(2) 0.0142(17) 0.0134(16) 0.0079(14)
C53 0.0246(17) 0.0146(17) 0.039(2) 0.0032(16) 0.0130(15) -0.0007(14)
C54 0.0216(16) 0.0141(16) 0.0273(17) 0.0010(14) 0.0089(13) 0.0026(13)
C55 0.0227(17) 0.0226(18) 0.0212(16) -0.0007(14) -0.0023(13) 0.0062(14)
C56 0.0263(19) 0.033(2) 0.036(2) -0.0002(18) -0.0067(15) 0.0006(16)
C57 0.050(3) 0.056(3) 0.029(2) -0.014(2) 0.0066(18) 0.001(2)
C58 0.0197(16) 0.0170(17) 0.0321(18) -0.0008(15) 0.0013(14) -0.0028(13)
C59 0.032(2) 0.026(2) 0.049(2) -0.0144(19) 0.0028(17) -0.0062(16)
C60 0.0234(18) 0.0255(19) 0.044(2) -0.0069(17) 0.0034(16) -0.0018(15)
C61 0.0184(15) 0.0101(15) 0.0190(15) 0.0043(12) -0.0013(12) 0.0000(12)
C62 0.0224(16) 0.0160(16) 0.0255(17) 0.0003(14) -0.0026(13) 0.0033(13)
C63 0.0307(19) 0.0226(18) 0.0252(17) -0.0020(15) -0.0069(14) -0.0089(15)
C64 0.0208(17) 0.039(2) 0.0281(18) 0.0049(17) -0.0050(14) -0.0102(16)
C65 0.0176(16) 0.037(2) 0.0209(17) 0.0016(15) 0.0018(13) -0.0017(15)
C66 0.0199(16) 0.0231(18) 0.0160(15) -0.0004(14) -0.0006(12) 0.0007(13)
C67 0.0149(15) 0.0180(16) 0.0211(15) -0.0027(13) 0.0009(12) -0.0036(12)
C68 0.0201(16) 0.0241(18) 0.0240(17) -0.0039(15) -0.0036(13) 0.0019(14)
C69 0.0293(19) 0.042(2) 0.0190(17) -0.0060(16) -0.0032(14) 0.0003(17)
C70 0.0305(19) 0.040(2) 0.0260(18) -0.0158(17) -0.0002(15) -0.0025(17)
C71 0.035(2) 0.0219(19) 0.039(2) -0.0129(17) 0.0038(17) 0.0039(16)
C72 0.0231(16) 0.0229(18) 0.0236(17) -0.0030(15) 0.0015(13) 0.0018(14)

loop_
_atom_type_symbol
_atom_type_description
_atom_type_scat_dispersion_real
_atom_type_scat_dispersion_imag
_atom_type_scat_source
C C 0.0033 0.0016 'International Tables Vol C Tables 4.2.6.8 and 6.1.1.4'
H H 0.0000 0.0000 'International Tables Vol C Tables 4.2.6.8 and 6.1.1.4'
N N 0.0061 0.0033 'International Tables Vol C Tables 4.2.6.8 and 6.1.1.4'
Si Si 0.0817 0.0704 'International Tables Vol C Tables 4.2.6.8 and 6.1.1.4'
Sn Sn -0.6537 1.4246 'International Tables Vol C Tables 4.2.6.8 and 6.1.1.4'

loop_
_geom_angle_atom_site_label_1
_geom_angle_atom_site_label_2
_geom_angle_atom_site_label_3
_geom_angle
_geom_angle_site_symmetry_1
_geom_angle_site_symmetry_3
_geom_angle_publ_flag
N2 Sn1 N1 74.62(10) . . ?
N2 Sn1 Si1 37.42(7) . . ?
N1 Sn1 Si1 37.31(7) . . ?
C1 N1 Si1 133.8(2) . . ?
C1 N1 Sn1 129.19(19) . . ?
Si1 N1 Sn1 95.19(11) . . ?
C13 N2 Si1 130.0(2) . . ?
C13 N2 Sn1 133.1(2) . . ?
Si1 N2 Sn1 96.01(11) . . ?
N1 Si1 N2 93.92(12) . . ?
N1 Si1 C25 115.01(13) . . ?
N2 Si1 C25 114.15(13) . . ?
N1 Si1 C31 113.89(13) . . ?
N2 Si1 C31 110.16(13) . . ?
C25 Si1 C31 109.07(14) . . ?
N1 Si1 Sn1 47.51(8) . . ?
N2 Si1 Sn1 46.57(8) . . ?
C25 Si1 Sn1 130.62(10) . . ?
C31 Si1 Sn1 120.21(10) . . ?
C2 C1 C6 119.3(3) . . ?
C2 C1 N1 119.8(3) . . ?
C6 C1 N1 120.9(3) . . ?
C3 C2 C1 118.6(3) . . ?
C3 C2 C7 118.9(3) . . ?
C1 C2 C7 122.4(3) . . ?
C4 C3 C2 122.1(3) . . ?
C4 C3 H3 119.0 . . ?
C2 C3 H3 119.0 . . ?
C3 C4 C5 119.4(3) . . ?
C3 C4 H4 120.3 . . ?
C5 C4 H4 120.3 . . ?
C4 C5 C6 121.3(3) . . ?
C4 C5 H5 119.4 . . ?
C6 C5 H5 119.4 . . ?
C5 C6 C1 119.3(3) . . ?
C5 C6 C10 120.1(3) . . ?
C1 C6 C10 120.5(3) . . ?
C2 C7 C9 111.0(3) . . ?
C2 C7 C8 112.6(3) . . ?
C9 C7 C8 109.3(3) . . ?
C2 C7 H7 107.9 . . ?
C9 C7 H7 107.9 . . ?
C8 C7 H7 107.9 . . ?
C7 C8 H8A 109.5 . . ?
C7 C8 H8B 109.5 . . ?
H8A C8 H8B 109.5 . . ?
C7 C8 H8C 109.5 . . ?
H8A C8 H8C 109.5 . . ?
H8B C8 H8C 109.5 . . ?
C7 C9 H9A 109.5 . . ?
C7 C9 H9B 109.5 . . ?
H9A C9 H9B 109.5 . . ?
C7 C9 H9C 109.5 . . ?
H9A C9 H9C 109.5 . . ?
H9B C9 H9C 109.5 . . ?
C6 C10 C11 114.4(3) . . ?
C6 C10 C12 110.0(3) . . ?
C11 C10 C12 109.7(3) . . ?
C6 C10 H10 107.5 . . ?
C11 C10 H10 107.5 . . ?
C12 C10 H10 107.5 . . ?
C10 C11 H11A 109.5 . . ?
C10 C11 H11B 109.5 . . ?
H11A C11 H11B 109.5 . . ?
C10 C11 H11C 109.5 . . ?
H11A C11 H11C 109.5 . . ?
H11B C11 H11C 109.5 . . ?
C10 C12 H12A 109.5 . . ?
C10 C12 H12B 109.5 . . ?
H12A C12 H12B 109.5 . . ?
C10 C12 H12C 109.5 . . ?
H12A C12 H12C 109.5 . . ?
H12B C12 H12C 109.5 . . ?
C18 C13 C14 120.1(3) . . ?
C18 C13 N2 121.2(3) . . ?
C14 C13 N2 118.8(3) . . ?
C15 C14 C13 118.7(3) . . ?
C15 C14 C19 119.1(3) . . ?
C13 C14 C19 122.1(3) . . ?
C16 C15 C14 121.4(3) . . ?
C16 C15 H15 119.3 . . ?
C14 C15 H15 119.3 . . ?
C17 C16 C15 119.8(3) . . ?
C17 C16 H16 120.1 . . ?
C15 C16 H16 120.1 . . ?
C16 C17 C18 121.2(3) . . ?
C16 C17 H17 119.4 . . ?
C18 C17 H17 119.4 . . ?
C17 C18 C13 118.7(3) . . ?
C17 C18 C22 118.0(3) . . ?
C13 C18 C22 123.2(3) . . ?
C20 C19 C14 113.7(3) . . ?
C20 C19 C21 109.4(3) . . ?
C14 C19 C21 110.7(3) . . ?
C20 C19 H19 107.6 . . ?
C14 C19 H19 107.6 . . ?
C21 C19 H19 107.6 . . ?
C19 C20 H20A 109.5 . . ?
C19 C20 H20B 109.5 . . ?
H20A C20 H20B 109.5 . . ?
C19 C20 H20C 109.5 . . ?
H20A C20 H20C 109.5 . . ?
H20B C20 H20C 109.5 . . ?
C19 C21 H21A 109.5 . . ?
C19 C21 H21B 109.5 . . ?
H21A C21 H21B 109.5 . . ?
C19 C21 H21C 109.5 . . ?
H21A C21 H21C 109.5 . . ?
H21B C21 H21C 109.5 . . ?
C18 C22 C23 111.7(3) . . ?
C18 C22 C24 111.6(3) . . ?
C23 C22 C24 110.0(3) . . ?
C18 C22 H22 107.8 . . ?
C23 C22 H22 107.8 . . ?
C24 C22 H22 107.8 . . ?
C22 C23 H23A 109.5 . . ?
C22 C23 H23B 109.5 . . ?
H23A C23 H23B 109.5 . . ?
C22 C23 H23C 109.5 . . ?
H23A C23 H23C 109.5 . . ?
H23B C23 H23C 109.5 . . ?
C22 C24 H24A 109.5 . . ?
C22 C24 H24B 109.5 . . ?
H24A C24 H24B 109.5 . . ?
C22 C24 H24C 109.5 . . ?
H24A C24 H24C 109.5 . . ?
H24B C24 H24C 109.5 . . ?
C26 C25 C30 117.2(3) . . ?
C26 C25 Si1 122.2(2) . . ?
C30 C25 Si1 120.6(2) . . ?
C27 C26 C25 122.0(3) . . ?
C27 C26 H26 119.0 . . ?
C25 C26 H26 119.0 . . ?
C26 C27 C28 119.4(3) . . ?
C26 C27 H27 120.3 . . ?
C28 C27 H27 120.3 . . ?
C29 C28 C27 120.1(3) . . ?
C29 C28 H28 120.0 . . ?
C27 C28 H28 120.0 . . ?
C28 C29 C30 119.9(3) . . ?
C28 C29 H29 120.0 . . ?
C30 C29 H29 120.0 . . ?
C29 C30 C25 121.3(3) . . ?
C29 C30 H30 119.3 . . ?
C25 C30 H30 119.3 . . ?
C32 C31 C36 117.4(3) . . ?
C32 C31 Si1 123.6(3) . . ?
C36 C31 Si1 119.0(2) . . ?
C31 C32 C33 121.0(3) . . ?
C31 C32 H32 119.5 . . ?
C33 C32 H32 119.5 . . ?
C34 C33 C32 120.0(3) . . ?
C34 C33 H33 120.0 . . ?
C32 C33 H33 120.0 . . ?
C35 C34 C33 120.3(3) . . ?
C35 C34 H34 119.8 . . ?
C33 C34 H34 119.8 . . ?
C34 C35 C36 119.4(3) . . ?
C34 C35 H35 120.3 . . ?
C36 C35 H35 120.3 . . ?
C35 C36 C31 121.8(3) . . ?
C35 C36 H36 119.1 . . ?
C31 C36 H36 119.1 . . ?
N4 Sn2 N3 74.04(10) . . ?
N4 Sn2 Si2 37.09(7) . . ?
N3 Sn2 Si2 37.02(7) . . ?
C37 N3 Si2 139.0(2) . . ?
C37 N3 Sn2 121.70(19) . . ?
Si2 N3 Sn2 95.11(11) . . ?
C49 N4 Si2 130.2(2) . . ?
C49 N4 Sn2 132.7(2) . . ?
Si2 N4 Sn2 96.75(12) . . ?
N3 Si2 N4 93.92(12) . . ?
N3 Si2 C67 114.79(13) . . ?
N4 Si2 C67 116.01(14) . . ?
N3 Si2 C61 115.85(13) . . ?
N4 Si2 C61 110.37(13) . . ?
C67 Si2 C61 105.95(14) . . ?
N3 Si2 Sn2 47.87(9) . . ?
N4 Si2 Sn2 46.16(8) . . ?
C67 Si2 Sn2 131.54(10) . . ?
C61 Si2 Sn2 122.40(10) . . ?
N3 C37 C38 121.3(3) . . ?
N3 C37 C42 119.9(3) . . ?
C38 C37 C42 118.7(3) . . ?
C39 C38 C37 119.6(3) . . ?
C39 C38 C43 120.0(3) . . ?
C37 C38 C43 120.4(3) . . ?
C40 C39 C38 121.4(3) . . ?
C40 C39 H39 119.3 . . ?
C38 C39 H39 119.3 . . ?
C41 C40 C39 119.6(3) . . ?
C41 C40 H40 120.2 . . ?
C39 C40 H40 120.2 . . ?
C40 C41 C42 121.6(3) . . ?
C40 C41 H41 119.2 . . ?
C42 C41 H41 119.2 . . ?
C41 C42 C37 119.0(3) . . ?
C41 C42 C46 117.8(3) . . ?
C37 C42 C46 123.2(3) . . ?
C38 C43 C44 109.8(3) . . ?
C38 C43 C45 113.9(3) . . ?
C44 C43 C45 110.0(3) . . ?
C38 C43 H43 107.6 . . ?
C44 C43 H43 107.6 . . ?
C45 C43 H43 107.6 . . ?
C43 C44 H44A 109.5 . . ?
C43 C44 H44B 109.5 . . ?
H44A C44 H44B 109.5 . . ?
C43 C44 H44C 109.5 . . ?
H44A C44 H44C 109.5 . . ?
H44B C44 H44C 109.5 . . ?
C43 C45 H45A 109.5 . . ?
C43 C45 H45B 109.5 . . ?
H45A C45 H45B 109.5 . . ?
C43 C45 H45C 109.5 . . ?
H45A C45 H45C 109.5 . . ?
H45B C45 H45C 109.5 . . ?
C48 C46 C42 111.1(3) . . ?
C48 C46 C47 110.0(3) . . ?
C42 C46 C47 112.0(3) . . ?
C48 C46 H46 107.9 . . ?
C42 C46 H46 107.9 . . ?
C47 C46 H46 107.9 . . ?
C46 C47 H47A 109.5 . . ?
C46 C47 H47B 109.5 . . ?
H47A C47 H47B 109.5 . . ?
C46 C47 H47C 109.5 . . ?
H47A C47 H47C 109.5 . . ?
H47B C47 H47C 109.5 . . ?
C46 C48 H48A 109.5 . . ?
C46 C48 H48B 109.5 . . ?
H48A C48 H48B 109.5 . . ?
C46 C48 H48C 109.5 . . ?
H48A C48 H48C 109.5 . . ?
H48B C48 H48C 109.5 . . ?
C54 C49 C50 119.8(3) . . ?
C54 C49 N4 118.9(3) . . ?
C50 C49 N4 121.3(3) . . ?
C51 C50 C49 118.3(3) . . ?
C51 C50 C55 119.6(3) . . ?
C49 C50 C55 122.1(3) . . ?
C52 C51 C50 122.1(3) . . ?
C52 C51 H51 118.9 . . ?
C50 C51 H51 118.9 . . ?
C51 C52 C53 119.5(3) . . ?
C51 C52 H52 120.2 . . ?
C53 C52 H52 120.2 . . ?
C52 C53 C54 121.1(3) . . ?
C52 C53 H53 119.5 . . ?
C54 C53 H53 119.5 . . ?
C53 C54 C49 119.1(3) . . ?
C53 C54 C58 120.2(3) . . ?
C49 C54 C58 120.6(3) . . ?
C50 C55 C56 112.8(3) . . ?
C50 C55 C57 109.8(3) . . ?
C56 C55 C57 110.2(3) . . ?
C50 C55 H55 108.0 . . ?
C56 C55 H55 108.0 . . ?
C57 C55 H55 108.0 . . ?
C55 C56 H56A 109.5 . . ?
C55 C56 H56B 109.5 . . ?
H56A C56 H56B 109.5 . . ?
C55 C56 H56C 109.5 . . ?
H56A C56 H56C 109.5 . . ?
H56B C56 H56C 109.5 . . ?
C55 C57 H57A 109.5 . . ?
C55 C57 H57B 109.5 . . ?
H57A C57 H57B 109.5 . . ?
C55 C57 H57C 109.5 . . ?
H57A C57 H57C 109.5 . . ?
H57B C57 H57C 109.5 . . ?
C54 C58 C59 114.1(3) . . ?
C54 C58 C60 109.0(3) . . ?
C59 C58 C60 109.9(3) . . ?
C54 C58 H58 107.9 . . ?
C59 C58 H58 107.9 . . ?
C60 C58 H58 107.9 . . ?
C58 C59 H59A 109.5 . . ?
C58 C59 H59B 109.5 . . ?
H59A C59 H59B 109.5 . . ?
C58 C59 H59C 109.5 . . ?
H59A C59 H59C 109.5 . . ?
H59B C59 H59C 109.5 . . ?
C58 C60 H60A 109.5 . . ?
C58 C60 H60B 109.5 . . ?
H60A C60 H60B 109.5 . . ?
C58 C60 H60C 109.5 . . ?
H60A C60 H60C 109.5 . . ?
H60B C60 H60C 109.5 . . ?
C66 C61 C62 117.3(3) . . ?
C66 C61 Si2 121.0(2) . . ?
C62 C61 Si2 121.6(2) . . ?
C63 C62 C61 121.0(3) . . ?
C63 C62 H62 119.5 . . ?
C61 C62 H62 119.5 . . ?
C64 C63 C62 120.3(3) . . ?
C64 C63 H63 119.9 . . ?
C62 C63 H63 119.9 . . ?
C63 C64 C65 120.1(3) . . ?
C63 C64 H64 120.0 . . ?
C65 C64 H64 120.0 . . ?
C64 C65 C66 120.0(3) . . ?
C64 C65 H65 120.0 . . ?
C66 C65 H65 120.0 . . ?
C65 C66 C61 121.4(3) . . ?
C65 C66 H66 119.3 . . ?
C61 C66 H66 119.3 . . ?
C68 C67 C72 117.3(3) . . ?
C68 C67 Si2 120.0(2) . . ?
C72 C67 Si2 122.5(2) . . ?
C69 C68 C67 121.3(3) . . ?
C69 C68 H68 119.4 . . ?
C67 C68 H68 119.4 . . ?
C70 C69 C68 120.3(3) . . ?
C70 C69 H69 119.8 . . ?
C68 C69 H69 119.8 . . ?
C69 C70 C71 119.7(3) . . ?
C69 C70 H70 120.2 . . ?
C71 C70 H70 120.2 . . ?
C70 C71 C72 120.4(3) . . ?
C70 C71 H71 119.8 . . ?
C72 C71 H71 119.8 . . ?
C71 C72 C67 121.0(3) . . ?
C71 C72 H72 119.5 . . ?
C67 C72 H72 119.5 . . ?

loop_
_geom_bond_atom_site_label_1
_geom_bond_atom_site_label_2
_geom_bond_distance
_geom_bond_site_symmetry_2
_geom_bond_publ_flag
Sn1 N2 2.071(2) . ?
Sn1 N1 2.100(3) . ?
Sn1 Si1 2.8365(9) . ?
N1 C1 1.427(4) . ?
N1 Si1 1.726(3) . ?
N2 C13 1.424(4) . ?
N2 Si1 1.733(3) . ?
Si1 C25 1.868(3) . ?
Si1 C31 1.880(3) . ?
C1 C2 1.419(4) . ?
C1 C6 1.421(4) . ?
C2 C3 1.391(4) . ?
C2 C7 1.507(4) . ?
C3 C4 1.378(5) . ?
C3 H3 0.9500 . ?
C4 C5 1.385(5) . ?
C4 H4 0.9500 . ?
C5 C6 1.388(4) . ?
C5 H5 0.9500 . ?
C6 C10 1.514(4) . ?
C7 C9 1.520(5) . ?
C7 C8 1.534(5) . ?
C7 H7 1.0000 . ?
C8 H8A 0.9800 . ?
C8 H8B 0.9800 . ?
C8 H8C 0.9800 . ?
C9 H9A 0.9800 . ?
C9 H9B 0.9800 . ?
C9 H9C 0.9800 . ?
C10 C11 1.525(4) . ?
C10 C12 1.532(4) . ?
C10 H10 1.0000 . ?
C11 H11A 0.9800 . ?
C11 H11B 0.9800 . ?
C11 H11C 0.9800 . ?
C12 H12A 0.9800 . ?
C12 H12B 0.9800 . ?
C12 H12C 0.9800 . ?
C13 C18 1.410(4) . ?
C13 C14 1.415(5) . ?
C14 C15 1.395(4) . ?
C14 C19 1.524(4) . ?
C15 C16 1.381(5) . ?
C15 H15 0.9500 . ?
C16 C17 1.378(5) . ?
C16 H16 0.9500 . ?
C17 C18 1.402(4) . ?
C17 H17 0.9500 . ?
C18 C22 1.513(5) . ?
C19 C20 1.521(4) . ?
C19 C21 1.534(5) . ?
C19 H19 1.0000 . ?
C20 H20A 0.9800 . ?
C20 H20B 0.9800 . ?
C20 H20C 0.9800 . ?
C21 H21A 0.9800 . ?
C21 H21B 0.9800 . ?
C21 H21C 0.9800 . ?
C22 C23 1.534(5) . ?
C22 C24 1.537(4) . ?
C22 H22 1.0000 . ?
C23 H23A 0.9800 . ?
C23 H23B 0.9800 . ?
C23 H23C 0.9800 . ?
C24 H24A 0.9800 . ?
C24 H24B 0.9800 . ?
C24 H24C 0.9800 . ?
C25 C26 1.391(4) . ?
C25 C30 1.398(4) . ?
C26 C27 1.382(4) . ?
C26 H26 0.9500 . ?
C27 C28 1.383(5) . ?
C27 H27 0.9500 . ?
C28 C29 1.379(5) . ?
C28 H28 0.9500 . ?
C29 C30 1.385(5) . ?
C29 H29 0.9500 . ?
C30 H30 0.9500 . ?
C31 C32 1.385(4) . ?
C31 C36 1.404(5) . ?
C32 C33 1.397(5) . ?
C32 H32 0.9500 . ?
C33 C34 1.377(5) . ?
C33 H33 0.9500 . ?
C34 C35 1.375(5) . ?
C34 H34 0.9500 . ?
C35 C36 1.384(5) . ?
C35 H35 0.9500 . ?
C36 H36 0.9500 . ?
Sn2 N4 2.069(2) . ?
Sn2 N3 2.120(3) . ?
Sn2 Si2 2.8480(9) . ?
N3 C37 1.411(4) . ?
N3 Si2 1.722(3) . ?
N4 C49 1.425(4) . ?
N4 Si2 1.730(3) . ?
Si2 C67 1.876(3) . ?
Si2 C61 1.875(3) . ?
C37 C38 1.419(4) . ?
C37 C42 1.424(4) . ?
C38 C39 1.391(4) . ?
C38 C43 1.518(4) . ?
C39 C40 1.383(4) . ?
C39 H39 0.9500 . ?
C40 C41 1.374(5) . ?
C40 H40 0.9500 . ?
C41 C42 1.402(4) . ?
C41 H41 0.9500 . ?
C42 C46 1.524(4) . ?
C43 C44 1.524(5) . ?
C43 C45 1.529(4) . ?
C43 H43 1.0000 . ?
C44 H44A 0.9800 . ?
C44 H44B 0.9800 . ?
C44 H44C 0.9800 . ?
C45 H45A 0.9800 . ?
C45 H45B 0.9800 . ?
C45 H45C 0.9800 . ?
C46 C48 1.520(5) . ?
C46 C47 1.534(5) . ?
C46 H46 1.0000 . ?
C47 H47A 0.9800 . ?
C47 H47B 0.9800 . ?
C47 H47C 0.9800 . ?
C48 H48A 0.9800 . ?
C48 H48B 0.9800 . ?
C48 H48C 0.9800 . ?
C49 C54 1.412(5) . ?
C49 C50 1.414(4) . ?
C50 C51 1.389(5) . ?
C50 C55 1.510(5) . ?
C51 C52 1.372(5) . ?
C51 H51 0.9500 . ?
C52 C53 1.381(5) . ?
C52 H52 0.9500 . ?
C53 C54 1.389(5) . ?
C53 H53 0.9500 . ?
C54 C58 1.522(5) . ?
C55 C56 1.519(5) . ?
C55 C57 1.536(5) . ?
C55 H55 1.0000 . ?
C56 H56A 0.9800 . ?
C56 H56B 0.9800 . ?
C56 H56C 0.9800 . ?
C57 H57A 0.9800 . ?
C57 H57B 0.9800 . ?
C57 H57C 0.9800 . ?
C58 C59 1.528(5) . ?
C58 C60 1.539(5) . ?
C58 H58 1.0000 . ?
C59 H59A 0.9800 . ?
C59 H59B 0.9800 . ?
C59 H59C 0.9800 . ?
C60 H60A 0.9800 . ?
C60 H60B 0.9800 . ?
C60 H60C 0.9800 . ?
C61 C66 1.399(4) . ?
C61 C62 1.406(4) . ?
C62 C63 1.391(5) . ?
C62 H62 0.9500 . ?
C63 C64 1.376(5) . ?
C63 H63 0.9500 . ?
C64 C65 1.378(5) . ?
C64 H64 0.9500 . ?
C65 C66 1.390(4) . ?
C65 H65 0.9500 . ?
C66 H66 0.9500 . ?
C67 C68 1.395(4) . ?
C67 C72 1.400(5) . ?
C68 C69 1.393(4) . ?
C68 H68 0.9500 . ?
C69 C70 1.373(5) . ?
C69 H69 0.9500 . ?
C70 C71 1.377(5) . ?
C70 H70 0.9500 . ?
C71 C72 1.392(5) . ?
C71 H71 0.9500 . ?
C72 H72 0.9500 . ?

loop_
_geom_torsion_atom_site_label_1
_geom_torsion_atom_site_label_2
_geom_torsion_atom_site_label_3
_geom_torsion_atom_site_label_4
_geom_torsion
_geom_torsion_site_symmetry_1
_geom_torsion_site_symmetry_2
_geom_torsion_site_symmetry_3
_geom_torsion_site_symmetry_4
_geom_torsion_publ_flag
N2 Sn1 N1 C1 -162.5(3) . . . . ?
Si1 Sn1 N1 C1 -166.2(3) . . . . ?
N2 Sn1 N1 Si1 3.61(11) . . . . ?
N1 Sn1 N2 C13 165.9(3) . . . . ?
Si1 Sn1 N2 C13 169.5(3) . . . . ?
N1 Sn1 N2 Si1 -3.60(11) . . . . ?
C1 N1 Si1 N2 160.9(3) . . . . ?
Sn1 N1 Si1 N2 -4.17(12) . . . . ?
C1 N1 Si1 C25 42.0(3) . . . . ?
Sn1 N1 Si1 C25 -123.15(13) . . . . ?
C1 N1 Si1 C31 -85.0(3) . . . . ?
Sn1 N1 Si1 C31 109.91(13) . . . . ?
C1 N1 Si1 Sn1 165.1(4) . . . . ?
C13 N2 Si1 N1 -165.8(3) . . . . ?
Sn1 N2 Si1 N1 4.24(12) . . . . ?
C13 N2 Si1 C25 -46.1(3) . . . . ?
Sn1 N2 Si1 C25 123.92(13) . . . . ?
C13 N2 Si1 C31 77.0(3) . . . . ?
Sn1 N2 Si1 C31 -112.99(13) . . . . ?
C13 N2 Si1 Sn1 -170.0(3) . . . . ?
N2 Sn1 Si1 N1 -174.26(17) . . . . ?
N1 Sn1 Si1 N2 174.26(17) . . . . ?
N2 Sn1 Si1 C25 -86.00(18) . . . . ?
N1 Sn1 Si1 C25 88.26(17) . . . . ?
N2 Sn1 Si1 C31 89.88(16) . . . . ?
N1 Sn1 Si1 C31 -95.86(16) . . . . ?
Si1 N1 C1 C2 -100.1(3) . . . . ?
Sn1 N1 C1 C2 60.7(4) . . . . ?
Si1 N1 C1 C6 81.0(4) . . . . ?
Sn1 N1 C1 C6 -118.3(3) . . . . ?
C6 C1 C2 C3 0.4(4) . . . . ?
N1 C1 C2 C3 -178.5(3) . . . . ?
C6 C1 C2 C7 179.1(3) . . . . ?
N1 C1 C2 C7 0.2(4) . . . . ?
C1 C2 C3 C4 -0.9(5) . . . . ?
C7 C2 C3 C4 -179.7(3) . . . . ?
C2 C3 C4 C5 0.7(5) . . . . ?
C3 C4 C5 C6 0.1(5) . . . . ?
C4 C5 C6 C1 -0.6(5) . . . . ?
C4 C5 C6 C10 176.6(3) . . . . ?
C2 C1 C6 C5 0.3(4) . . . . ?
N1 C1 C6 C5 179.3(3) . . . . ?
C2 C1 C6 C10 -176.9(3) . . . . ?
N1 C1 C6 C10 2.0(4) . . . . ?
C3 C2 C7 C9 82.4(4) . . . . ?
C1 C2 C7 C9 -96.3(4) . . . . ?
C3 C2 C7 C8 -40.5(4) . . . . ?
C1 C2 C7 C8 140.8(3) . . . . ?
C5 C6 C10 C11 25.5(4) . . . . ?
C1 C6 C10 C11 -157.4(3) . . . . ?
C5 C6 C10 C12 -98.5(3) . . . . ?
C1 C6 C10 C12 78.7(4) . . . . ?
Si1 N2 C13 C18 -91.9(3) . . . . ?
Sn1 N2 C13 C18 101.8(3) . . . . ?
Si1 N2 C13 C14 88.0(4) . . . . ?
Sn1 N2 C13 C14 -78.3(4) . . . . ?
C18 C13 C14 C15 -0.1(5) . . . . ?
N2 C13 C14 C15 -180.0(3) . . . . ?
C18 C13 C14 C19 -177.2(3) . . . . ?
N2 C13 C14 C19 2.9(4) . . . . ?
C13 C14 C15 C16 0.4(5) . . . . ?
C19 C14 C15 C16 177.6(3) . . . . ?
C14 C15 C16 C17 -0.4(5) . . . . ?
C15 C16 C17 C18 0.2(5) . . . . ?
C16 C17 C18 C13 0.1(5) . . . . ?
C16 C17 C18 C22 -179.0(3) . . . . ?
C14 C13 C18 C17 -0.1(5) . . . . ?
N2 C13 C18 C17 179.8(3) . . . . ?
C14 C13 C18 C22 178.9(3) . . . . ?
N2 C13 C18 C22 -1.2(5) . . . . ?
C15 C14 C19 C20 37.4(4) . . . . ?
C13 C14 C19 C20 -145.4(3) . . . . ?
C15 C14 C19 C21 -86.3(4) . . . . ?
C13 C14 C19 C21 90.9(4) . . . . ?
C17 C18 C22 C23 -63.0(4) . . . . ?
C13 C18 C22 C23 117.9(3) . . . . ?
C17 C18 C22 C24 60.5(4) . . . . ?
C13 C18 C22 C24 -118.5(3) . . . . ?
N1 Si1 C25 C26 -16.6(3) . . . . ?
N2 Si1 C25 C26 -123.5(3) . . . . ?
C31 Si1 C25 C26 112.8(3) . . . . ?
Sn1 Si1 C25 C26 -71.0(3) . . . . ?
N1 Si1 C25 C30 161.5(2) . . . . ?
N2 Si1 C25 C30 54.5(3) . . . . ?
C31 Si1 C25 C30 -69.2(3) . . . . ?
Sn1 Si1 C25 C30 107.0(2) . . . . ?
C30 C25 C26 C27 0.2(5) . . . . ?
Si1 C25 C26 C27 178.3(3) . . . . ?
C25 C26 C27 C28 0.0(5) . . . . ?
C26 C27 C28 C29 0.0(5) . . . . ?
C27 C28 C29 C30 -0.1(5) . . . . ?
C28 C29 C30 C25 0.3(5) . . . . ?
C26 C25 C30 C29 -0.4(5) . . . . ?
Si1 C25 C30 C29 -178.5(3) . . . . ?
N1 Si1 C31 C32 133.3(3) . . . . ?
N2 Si1 C31 C32 -122.6(3) . . . . ?
C25 Si1 C31 C32 3.4(3) . . . . ?
Sn1 Si1 C31 C32 -173.3(2) . . . . ?
N1 Si1 C31 C36 -45.7(3) . . . . ?
N2 Si1 C31 C36 58.4(3) . . . . ?
C25 Si1 C31 C36 -175.6(2) . . . . ?
Sn1 Si1 C31 C36 7.7(3) . . . . ?
C36 C31 C32 C33 -0.1(5) . . . . ?
Si1 C31 C32 C33 -179.1(3) . . . . ?
C31 C32 C33 C34 0.3(6) . . . . ?
C32 C33 C34 C35 -0.4(6) . . . . ?
C33 C34 C35 C36 0.2(6) . . . . ?
C34 C35 C36 C31 0.0(5) . . . . ?
C32 C31 C36 C35 -0.1(5) . . . . ?
Si1 C31 C36 C35 179.0(3) . . . . ?
N4 Sn2 N3 C37 158.1(2) . . . . ?
Si2 Sn2 N3 C37 161.2(3) . . . . ?
N4 Sn2 N3 Si2 -3.04(11) . . . . ?
N3 Sn2 N4 C49 -170.4(3) . . . . ?
Si2 Sn2 N4 C49 -173.5(3) . . . . ?
N3 Sn2 N4 Si2 3.04(10) . . . . ?
C37 N3 Si2 N4 -151.7(3) . . . . ?
Sn2 N3 Si2 N4 3.51(12) . . . . ?
C37 N3 Si2 C67 -30.7(4) . . . . ?
Sn2 N3 Si2 C67 124.56(13) . . . . ?
C37 N3 Si2 C61 93.4(3) . . . . ?
Sn2 N3 Si2 C61 -111.38(13) . . . . ?
C37 N3 Si2 Sn2 -155.2(4) . . . . ?
C49 N4 Si2 N3 170.1(3) . . . . ?
Sn2 N4 Si2 N3 -3.60(12) . . . . ?
C49 N4 Si2 C67 50.0(3) . . . . ?
Sn2 N4 Si2 C67 -123.68(13) . . . . ?
C49 N4 Si2 C61 -70.5(3) . . . . ?
Sn2 N4 Si2 C61 115.84(13) . . . . ?
C49 N4 Si2 Sn2 173.7(3) . . . . ?
N4 Sn2 Si2 N3 175.15(17) . . . . ?
N3 Sn2 Si2 N4 -175.15(17) . . . . ?
N4 Sn2 Si2 C67 87.79(19) . . . . ?
N3 Sn2 Si2 C67 -87.36(18) . . . . ?
N4 Sn2 Si2 C61 -87.83(16) . . . . ?
N3 Sn2 Si2 C61 97.02(16) . . . . ?
Si2 N3 C37 C38 -89.5(4) . . . . ?
Sn2 N3 C37 C38 119.9(3) . . . . ?
Si2 N3 C37 C42 95.2(4) . . . . ?
Sn2 N3 C37 C42 -55.4(3) . . . . ?
N3 C37 C38 C39 -173.2(3) . . . . ?
C42 C37 C38 C39 2.2(4) . . . . ?
N3 C37 C38 C43 6.9(4) . . . . ?
C42 C37 C38 C43 -177.7(3) . . . . ?
C37 C38 C39 C40 0.4(5) . . . . ?
C43 C38 C39 C40 -179.7(3) . . . . ?
C38 C39 C40 C41 -2.1(5) . . . . ?
C39 C40 C41 C42 1.1(5) . . . . ?
C40 C41 C42 C37 1.6(5) . . . . ?
C40 C41 C42 C46 -178.8(3) . . . . ?
N3 C37 C42 C41 172.3(3) . . . . ?
C38 C37 C42 C41 -3.2(4) . . . . ?
N3 C37 C42 C46 -7.3(4) . . . . ?
C38 C37 C42 C46 177.2(3) . . . . ?
C39 C38 C43 C44 -88.5(4) . . . . ?
C37 C38 C43 C44 91.5(3) . . . . ?
C39 C38 C43 C45 35.5(4) . . . . ?
C37 C38 C43 C45 -144.6(3) . . . . ?
C41 C42 C46 C48 -64.2(4) . . . . ?
C37 C42 C46 C48 115.4(3) . . . . ?
C41 C42 C46 C47 59.2(4) . . . . ?
C37 C42 C46 C47 -121.2(3) . . . . ?
Si2 N4 C49 C54 -87.6(3) . . . . ?
Sn2 N4 C49 C54 83.9(3) . . . . ?
Si2 N4 C49 C50 92.9(3) . . . . ?
Sn2 N4 C49 C50 -95.6(3) . . . . ?
C54 C49 C50 C51 3.8(4) . . . . ?
N4 C49 C50 C51 -176.6(3) . . . . ?
C54 C49 C50 C55 -173.8(3) . . . . ?
N4 C49 C50 C55 5.7(4) . . . . ?
C49 C50 C51 C52 -0.2(5) . . . . ?
C55 C50 C51 C52 177.5(3) . . . . ?
C50 C51 C52 C53 -3.0(5) . . . . ?
C51 C52 C53 C54 2.4(5) . . . . ?
C52 C53 C54 C49 1.2(5) . . . . ?
C52 C53 C54 C58 -174.5(3) . . . . ?
C50 C49 C54 C53 -4.4(5) . . . . ?
N4 C49 C54 C53 176.1(3) . . . . ?
C50 C49 C54 C58 171.3(3) . . . . ?
N4 C49 C54 C58 -8.2(4) . . . . ?
C51 C50 C55 C56 57.0(4) . . . . ?
C49 C50 C55 C56 -125.4(3) . . . . ?
C51 C50 C55 C57 -66.3(4) . . . . ?
C49 C50 C55 C57 111.3(3) . . . . ?
C53 C54 C58 C59 -33.7(4) . . . . ?
C49 C54 C58 C59 150.6(3) . . . . ?
C53 C54 C58 C60 89.6(4) . . . . ?
C49 C54 C58 C60 -86.1(4) . . . . ?
N3 Si2 C61 C66 -146.3(2) . . . . ?
N4 Si2 C61 C66 108.6(3) . . . . ?
C67 Si2 C61 C66 -17.8(3) . . . . ?
Sn2 Si2 C61 C66 158.8(2) . . . . ?
N3 Si2 C61 C62 38.0(3) . . . . ?
N4 Si2 C61 C62 -67.1(3) . . . . ?
C67 Si2 C61 C62 166.5(3) . . . . ?
Sn2 Si2 C61 C62 -16.9(3) . . . . ?
C66 C61 C62 C63 0.8(5) . . . . ?
Si2 C61 C62 C63 176.7(3) . . . . ?
C61 C62 C63 C64 -0.9(5) . . . . ?
C62 C63 C64 C65 0.1(5) . . . . ?
C63 C64 C65 C66 0.8(5) . . . . ?
C64 C65 C66 C61 -0.9(5) . . . . ?
C62 C61 C66 C65 0.1(5) . . . . ?
Si2 C61 C66 C65 -175.8(3) . . . . ?
N3 Si2 C67 C68 31.9(3) . . . . ?
N4 Si2 C67 C68 139.9(2) . . . . ?
C61 Si2 C67 C68 -97.3(3) . . . . ?
Sn2 Si2 C67 C68 86.6(3) . . . . ?
N3 Si2 C67 C72 -153.3(3) . . . . ?
N4 Si2 C67 C72 -45.3(3) . . . . ?
C61 Si2 C67 C72 77.5(3) . . . . ?
Sn2 Si2 C67 C72 -98.6(3) . . . . ?
C72 C67 C68 C69 -0.9(5) . . . . ?
Si2 C67 C68 C69 174.2(3) . . . . ?
C67 C68 C69 C70 1.0(5) . . . . ?
C68 C69 C70 C71 -0.4(6) . . . . ?
C69 C70 C71 C72 -0.2(6) . . . . ?
C70 C71 C72 C67 0.3(5) . . . . ?
C68 C67 C72 C71 0.3(5) . . . . ?
Si2 C67 C72 C71 -174.7(3) . . . . ?
